data_7158451
loop_
_publ_author_name
'Choi, Sunglim'
'Shim, Jihyun'
'Kang, Philjae'
'Choi, Soo Hyuk'

_publ_section_title
;
 Effect of a <i>cis</i>-4-aminopiperidine-3-carboxylic acid
 (<i>cis</i>-APiC) residue on mixed-helical folding of unnatural peptides.
;
_journal_issue 3
_journal_name_full 'Organic &amp; biomolecular chemistry'
_journal_page_first 613
_journal_page_last 618
_journal_paper_doi 10.1039/d1ob02223g
_journal_volume 20
_journal_year 2022
_chemical_absolute_configuration rm
_chemical_formula_moiety 'C19 H28 N2 O6 S'
_chemical_formula_sum 'C19 H28 N2 O6 S'
_chemical_formula_weight 412.49
_space_group_crystal_system monoclinic
_space_group_IT_number 4
_space_group_name_Hall 'P 2yb'
_space_group_name_H-M_alt 'P 1 21 1'
_atom_sites_solution_hydrogens mixed
_atom_sites_solution_primary direct
_audit_creation_date 2014-03-13
_audit_creation_method
;
Olex2 1.2
(compiled 2014.02.28 svn.r2899 for OlexSys, GUI svn.r4781)
;
_audit_update_record
;
2019-06-14 deposited with the CCDC.	2021-12-17 downloaded from the CCDC.
;
_cell_angle_alpha 90
_cell_angle_beta 112.5962(9)
_cell_angle_gamma 90
_cell_formula_units_Z 4
_cell_length_a 11.3198(4)
_cell_length_b 16.1408(4)
_cell_length_c 12.8871(6)
_cell_measurement_reflns_used 9910
_cell_measurement_temperature 220(2)
_cell_measurement_theta_max 25.51
_cell_measurement_theta_min 2.40
_cell_volume 2173.86(14)
_computing_data_reduction 'SAINT v8.34A (Bruker, 2013)'
_computing_molecular_graphics 'Olex2 (Dolomanov et al., 2009)'
_computing_publication_material 'Olex2 (Dolomanov et al., 2009)'
_computing_structure_refinement 'XL (Sheldrick, 2008)'
_computing_structure_solution 'XS (Sheldrick, 2008)'
_diffrn_ambient_temperature 220.0
_diffrn_measured_fraction_theta_full 0.997
_diffrn_measured_fraction_theta_max 0.997
_diffrn_measurement_device_type 'Bruker APEX-II CCD'
_diffrn_measurement_method '\f and \w scans'
_diffrn_radiation_type MoK\a
_diffrn_radiation_wavelength 0.71073
_diffrn_reflns_av_R_equivalents 0.0397
_diffrn_reflns_av_unetI/netI 0.0378
_diffrn_reflns_Laue_measured_fraction_full 0.997
_diffrn_reflns_Laue_measured_fraction_max 0.997
_diffrn_reflns_limit_h_max 13
_diffrn_reflns_limit_h_min -13
_diffrn_reflns_limit_k_max 19
_diffrn_reflns_limit_k_min -19
_diffrn_reflns_limit_l_max 15
_diffrn_reflns_limit_l_min -15
_diffrn_reflns_number 32324
_diffrn_reflns_point_group_measured_fraction_full 0.988
_diffrn_reflns_point_group_measured_fraction_max 0.987
_diffrn_reflns_theta_full 26.000
_diffrn_reflns_theta_max 26.042
_diffrn_reflns_theta_min 2.322
_diffrn_standards_number 0
_exptl_absorpt_coefficient_mu 0.184
_exptl_absorpt_correction_T_max 0.7453
_exptl_absorpt_correction_T_min 0.7091
_exptl_absorpt_correction_type multi-scan
_exptl_absorpt_process_details
;
SADABS-2012/1 (Bruker,2012) was used for absorption correction.
wR2(int) was 0.0471 before and 0.0428 after correction.
The Ratio of minimum to maximum transmission is 0.9514.
The \l/2 correction factor is 0.0015.
;
_exptl_crystal_colour colourless
_exptl_crystal_density_diffrn 1.260
_exptl_crystal_description block
_exptl_crystal_F_000 880
_exptl_crystal_size_max 0.2
_exptl_crystal_size_mid 0.1
_exptl_crystal_size_min 0.1
_refine_diff_density_max 0.205
_refine_diff_density_min -0.226
_refine_diff_density_rms 0.033
_refine_ls_abs_structure_details
;
 Flack x determined using 2727 quotients [(I+)-(I-)]/[(I+)+(I-)]
 (Parsons and Flack (2004), Acta Cryst. A60, s61).
;
_refine_ls_abs_structure_Flack 0.03(2)
_refine_ls_extinction_method none
_refine_ls_goodness_of_fit_ref 1.023
_refine_ls_hydrogen_treatment mixed
_refine_ls_matrix_type full
_refine_ls_number_parameters 523
_refine_ls_number_reflns 8457
_refine_ls_number_restraints 1
_refine_ls_restrained_S_all 1.023
_refine_ls_R_factor_all 0.0597
_refine_ls_R_factor_gt 0.0380
_refine_ls_shift/su_max 0.000
_refine_ls_shift/su_mean 0.000
_refine_ls_structure_factor_coef Fsqd
_refine_ls_weighting_details 'w=1/[\s^2^(Fo^2^)+(0.0325P)^2^+0.3980P] where P=(Fo^2^+2Fc^2^)/3'
_refine_ls_weighting_scheme calc
_refine_ls_wR_factor_gt 0.0725
_refine_ls_wR_factor_ref 0.0796
_reflns_Friedel_coverage 0.909
_reflns_Friedel_fraction_full 0.979
_reflns_Friedel_fraction_max 0.976
_reflns_number_gt 6716
_reflns_number_total 8457
_reflns_threshold_expression 'I > 2\s(I)'
_cod_data_source_file d1ob02223g2.cif
_cod_data_source_block cis-apic_moon224
_cod_depositor_comments
;
Adding full bibliography for 7158451--7158453.cif.

2024-12-16
Z value and formula fixed to values more according to usual
chemical conventions.                 miguel
;
_cod_original_formula_sum 'C38 H56 N4 O12 S2'
_cod_original_formula_weight 824.98
_cod_original_formula_moiety '2(C19 H28 N2 O6 S)'
_cod_original_formula_units_Z 2
_cod_original_cell_volume 2173.87(13)
_cod_database_code 7158451
_shelxl_version_number 2013-4
_shelx_space_group_comment
;
The symmetry employed for this shelxl refinement is uniquely defined
by the following loop, which should always be used as a source of
symmetry information in preference to the above space-group names.
They are only intended as comments.
;
_olex2_refinement_description
;
1. Fixed Uiso
 At 1.2 times of:
  All C(H) groups, All C(H,H) groups
 At 1.5 times of:
  All C(H,H,H) groups
2.a Ternary CH refined with riding coordinates:
 C4(H4), C9(H9), C33(H33), C38(H38)
2.b Secondary CH2 refined with riding coordinates:
 C5(H5A,H5B), C7(H7A,H7B), C8(H8A,H8B), C34(H34A,H34B), C36(H36A,H36B),
 C37(H37A,H37B)
2.c Aromatic/amide H refined with riding coordinates:
 C19(H19), C20(H20), C22(H22), C23(H23), C48(H48), C49(H49), C51(H51), C52(H52)
2.d Idealised Me refined as rotating group:
 C1(H1A,H1B,H1C), C14(H14A,H14B,H14C), C15(H15A,H15B,H15C), C16(H16A,H16B,
 H16C), C24(H24A,H24B,H24C), C30(H30A,H30B,H30C), C43(H43A,H43B,H43C), C44(H44A,
 H44B,H44C), C45(H45A,H45B,H45C), C53(H53A,H53B,H53C)
;

loop_
_space_group_symop_operation_xyz
'x, y, z'
'-x, y+1/2, -z'

loop_
_atom_site_label
_atom_site_type_symbol
_atom_site_fract_x
_atom_site_fract_y
_atom_site_fract_z
_atom_site_U_iso_or_equiv
_atom_site_adp_type
_atom_site_occupancy
_atom_site_site_symmetry_order
_atom_site_calc_flag
_atom_site_refinement_flags_posn
_atom_site_refinement_flags_adp
_atom_site_refinement_flags_occupancy
_atom_site_disorder_assembly
_atom_site_disorder_group
S17 S 1.80465(9) -0.08277(5) 0.68077(8) 0.0466(2) Uani 1 1 d . . . . .
O2 O 1.4226(2) -0.03921(16) 0.6964(2) 0.0592(7) Uani 1 1 d . . . . .
O12 O 1.5558(2) 0.16415(12) 1.09803(18) 0.0407(5) Uani 1 1 d . . . . .
O25 O 1.4651(3) 0.09516(16) 0.7292(2) 0.0619(7) Uani 1 1 d . . . . .
O26 O 1.6457(2) 0.03605(13) 1.1199(2) 0.0454(6) Uani 1 1 d . . . . .
O27 O 1.8648(3) -0.15460(16) 0.7447(2) 0.0589(7) Uani 1 1 d . . . . .
O28 O 1.8770(3) -0.03308(17) 0.6348(3) 0.0673(8) Uani 1 1 d . . . . .
N6 N 1.7488(3) -0.02087(15) 0.7526(2) 0.0362(6) Uani 1 1 d . . . . .
N10 N 1.6299(3) 0.11874(17) 0.9734(2) 0.0394(7) Uani 1 1 d . . . . .
C1 C 1.3088(4) -0.0187(3) 0.6005(4) 0.0779(14) Uani 1 1 d . . . . .
H1A H 1.3316 0.0150 0.5486 0.117 Uiso 1 1 calc GR . . . .
H1B H 1.2505 0.0119 0.6250 0.117 Uiso 1 1 calc GR . . . .
H1C H 1.2678 -0.0692 0.5631 0.117 Uiso 1 1 calc GR . . . .
C3 C 1.4934(3) 0.0244(2) 0.7545(3) 0.0401(8) Uani 1 1 d . . . . .
C4 C 1.6064(3) -0.00703(17) 0.8542(3) 0.0339(7) Uani 1 1 d . . . . .
H4 H 1.5723 -0.0383 0.9027 0.041 Uiso 1 1 calc R . . . .
C5 C 1.6868(3) -0.06679(17) 0.8170(3) 0.0346(7) Uani 1 1 d . . . . .
H5A H 1.7521 -0.0927 0.8830 0.042 Uiso 1 1 calc R . . . .
H5B H 1.6322 -0.1106 0.7701 0.042 Uiso 1 1 calc R . . . .
C7 C 1.8367(3) 0.0450(2) 0.8185(3) 0.0457(9) Uani 1 1 d . . . . .
H7A H 1.8730 0.0744 0.7711 0.055 Uiso 1 1 calc R . . . .
H7B H 1.9072 0.0205 0.8820 0.055 Uiso 1 1 calc R . . . .
C8 C 1.7623(3) 0.1049(2) 0.8613(3) 0.0448(9) Uani 1 1 d . . . . .
H8A H 1.6990 0.1342 0.7975 0.054 Uiso 1 1 calc R . . . .
H8B H 1.8211 0.1462 0.9102 0.054 Uiso 1 1 calc R . . . .
C9 C 1.6944(3) 0.06028(18) 0.9264(3) 0.0347(7) Uani 1 1 d . . . . .
H9 H 1.7611 0.0322 0.9906 0.042 Uiso 1 1 calc R . . . .
C11 C 1.6133(3) 0.10041(18) 1.0680(3) 0.0353(7) Uani 1 1 d . . . . .
C13 C 1.5286(3) 0.1602(2) 1.2004(3) 0.0394(8) Uani 1 1 d . . . . .
C14 C 1.4304(4) 0.0937(3) 1.1883(4) 0.0684(12) Uani 1 1 d . . . . .
H14A H 1.3562 0.1025 1.1195 0.103 Uiso 1 1 calc GR . . . .
H14B H 1.4049 0.0959 1.2520 0.103 Uiso 1 1 calc GR . . . .
H14C H 1.4672 0.0398 1.1858 0.103 Uiso 1 1 calc GR . . . .
C15 C 1.4718(4) 0.2453(2) 1.2012(3) 0.0556(10) Uani 1 1 d . . . . .
H15A H 1.5346 0.2876 1.2057 0.083 Uiso 1 1 calc GR . . . .
H15B H 1.4480 0.2499 1.2657 0.083 Uiso 1 1 calc GR . . . .
H15C H 1.3966 0.2529 1.1328 0.083 Uiso 1 1 calc GR . . . .
C16 C 1.6513(4) 0.1490(3) 1.3024(3) 0.0666(12) Uani 1 1 d . . . . .
H16A H 1.6876 0.0951 1.2993 0.100 Uiso 1 1 calc GR . . . .
H16B H 1.6333 0.1529 1.3700 0.100 Uiso 1 1 calc GR . . . .
H16C H 1.7118 0.1919 1.3034 0.100 Uiso 1 1 calc GR . . . .
C18 C 1.6607(4) -0.1150(2) 0.5717(3) 0.0470(9) Uani 1 1 d . . . . .
C19 C 1.6305(4) -0.1980(2) 0.5581(3) 0.0575(10) Uani 1 1 d . . . . .
H19 H 1.6862 -0.2378 0.6052 0.069 Uiso 1 1 calc R . . . .
C20 C 1.5155(5) -0.2217(3) 0.4729(4) 0.0707(13) Uani 1 1 d . . . . .
H20 H 1.4944 -0.2783 0.4633 0.085 Uiso 1 1 calc R . . . .
C21 C 1.4321(5) -0.1652(3) 0.4027(3) 0.0682(12) Uani 1 1 d . . . . .
C22 C 1.4676(5) -0.0834(3) 0.4171(4) 0.0717(12) Uani 1 1 d . . . . .
H22 H 1.4137 -0.0436 0.3686 0.086 Uiso 1 1 calc R . . . .
C23 C 1.5806(4) -0.0579(3) 0.5011(4) 0.0644(11) Uani 1 1 d . . . . .
H23 H 1.6022 -0.0013 0.5096 0.077 Uiso 1 1 calc R . . . .
C24 C 1.3070(5) -0.1932(4) 0.3139(4) 0.1018(19) Uani 1 1 d . . . . .
H24A H 1.3137 -0.1931 0.2411 0.153 Uiso 1 1 calc GR . . . .
H24B H 1.2393 -0.1558 0.3123 0.153 Uiso 1 1 calc GR . . . .
H24C H 1.2875 -0.2488 0.3311 0.153 Uiso 1 1 calc GR . . . .
S46 S 0.95955(8) 0.22952(5) 0.56724(7) 0.0390(2) Uani 1 1 d . . . . .
O3 O 1.6152(2) 0.29124(13) 0.91553(19) 0.0430(6) Uani 1 1 d . . . . .
O5 O 1.1921(2) 0.35149(15) 0.9159(2) 0.0513(6) Uani 1 1 d . . . . .
O31 O 1.1655(2) 0.21665(15) 0.9389(2) 0.0533(6) Uani 1 1 d . . . . .
O41 O 1.62038(19) 0.41335(13) 1.00483(19) 0.0424(5) Uani 1 1 d . . . . .
O54 O 0.9128(2) 0.17836(16) 0.6334(2) 0.0531(6) Uani 1 1 d . . . . .
O55 O 0.8888(2) 0.30053(16) 0.5112(2) 0.0542(7) Uani 1 1 d . . . . .
N35 N 1.0998(2) 0.26342(15) 0.6515(2) 0.0337(6) Uani 1 1 d . . . . .
N39 N 1.4367(3) 0.36676(18) 0.8840(2) 0.0421(7) Uani 1 1 d . . . . .
C30 C 1.0876(4) 0.2373(3) 1.0005(4) 0.0751(13) Uani 1 1 d . . . . .
H30A H 1.0148 0.2699 0.9533 0.113 Uiso 1 1 calc GR . . . .
H30B H 1.1377 0.2690 1.0667 0.113 Uiso 1 1 calc GR . . . .
H30C H 1.0575 0.1868 1.0232 0.113 Uiso 1 1 calc GR . . . .
C32 C 1.2100(3) 0.2809(2) 0.8980(2) 0.0361(7) Uani 1 1 d . . . . .
C33 C 1.2826(3) 0.24964(18) 0.8290(3) 0.0339(7) Uani 1 1 d . . . . .
H33 H 1.3476 0.2096 0.8757 0.041 Uiso 1 1 calc R . . . .
C34 C 1.1902(3) 0.20306(18) 0.7259(3) 0.0357(7) Uani 1 1 d . . . . .
H34A H 1.2380 0.1758 0.6862 0.043 Uiso 1 1 calc R . . . .
H34B H 1.1438 0.1606 0.7493 0.043 Uiso 1 1 calc R . . . .
C36 C 1.1654(3) 0.32300(19) 0.6053(2) 0.0380(7) Uani 1 1 d . . . . .
H36A H 1.1027 0.3600 0.5517 0.046 Uiso 1 1 calc R . . . .
H36B H 1.2114 0.2934 0.5659 0.046 Uiso 1 1 calc R . . . .
C37 C 1.2588(3) 0.37301(19) 0.7019(3) 0.0395(8) Uani 1 1 d . . . . .
H37A H 1.2112 0.4067 0.7359 0.047 Uiso 1 1 calc R . . . .
H37B H 1.3069 0.4106 0.6729 0.047 Uiso 1 1 calc R . . . .
C38 C 1.3518(3) 0.31721(19) 0.7910(3) 0.0356(7) Uani 1 1 d . . . . .
H38 H 1.4054 0.2892 0.7564 0.043 Uiso 1 1 calc R . . . .
C40 C 1.5622(3) 0.35171(19) 0.9332(3) 0.0331(7) Uani 1 1 d . . . . .
C42 C 1.7587(3) 0.4115(2) 1.0725(3) 0.0405(8) Uani 1 1 d . . . . .
C43 C 1.7890(4) 0.3406(3) 1.1545(4) 0.0761(14) Uani 1 1 d . . . . .
H43A H 1.7376 0.3454 1.1996 0.114 Uiso 1 1 calc GR . . . .
H43B H 1.8790 0.3422 1.2032 0.114 Uiso 1 1 calc GR . . . .
H43C H 1.7699 0.2886 1.1137 0.114 Uiso 1 1 calc GR . . . .
C44 C 1.8328(4) 0.4085(3) 0.9977(4) 0.0647(11) Uani 1 1 d . . . . .
H44A H 1.8148 0.3569 0.9560 0.097 Uiso 1 1 calc GR . . . .
H44B H 1.9236 0.4119 1.0433 0.097 Uiso 1 1 calc GR . . . .
H44C H 1.8079 0.4547 0.9456 0.097 Uiso 1 1 calc GR . . . .
C45 C 1.7812(4) 0.4941(2) 1.1337(4) 0.0611(11) Uani 1 1 d . . . . .
H45A H 1.7662 0.5388 1.0798 0.092 Uiso 1 1 calc GR . . . .
H45B H 1.8688 0.4967 1.1879 0.092 Uiso 1 1 calc GR . . . .
H45C H 1.7231 0.4995 1.1723 0.092 Uiso 1 1 calc GR . . . .
C47 C 0.9850(3) 0.1665(2) 0.4660(2) 0.0355(7) Uani 1 1 d . . . . .
C48 C 1.0041(3) 0.2030(2) 0.3765(3) 0.0457(9) Uani 1 1 d . . . . .
H48 H 1.0029 0.2610 0.3694 0.055 Uiso 1 1 calc R . . . .
C49 C 1.0249(4) 0.1541(2) 0.2981(3) 0.0567(10) Uani 1 1 d . . . . .
H49 H 1.0370 0.1793 0.2372 0.068 Uiso 1 1 calc R . . . .
C50 C 1.0283(4) 0.0686(2) 0.3065(3) 0.0528(10) Uani 1 1 d . . . . .
C51 C 1.0121(3) 0.0331(2) 0.3975(3) 0.0483(9) Uani 1 1 d . . . . .
H51 H 1.0160 -0.0248 0.4053 0.058 Uiso 1 1 calc R . . . .
C52 C 0.9903(3) 0.08111(19) 0.4780(3) 0.0416(8) Uani 1 1 d . . . . .
H52 H 0.9793 0.0560 0.5395 0.050 Uiso 1 1 calc R . . . .
C53 C 1.0479(5) 0.0153(3) 0.2185(4) 0.0851(15) Uani 1 1 d . . . . .
H53A H 1.0886 0.0477 0.1782 0.128 Uiso 1 1 calc GR . . . .
H53B H 0.9657 -0.0046 0.1662 0.128 Uiso 1 1 calc GR . . . .
H53C H 1.1019 -0.0315 0.2544 0.128 Uiso 1 1 calc GR . . . .
H10 H 1.612(3) 0.168(2) 0.940(3) 0.040(9) Uiso 1 1 d . . . . .
H39 H 1.409(3) 0.414(2) 0.892(3) 0.039(9) Uiso 1 1 d . . . . .

loop_
_atom_site_aniso_label
_atom_site_aniso_U_11
_atom_site_aniso_U_22
_atom_site_aniso_U_33
_atom_site_aniso_U_23
_atom_site_aniso_U_13
_atom_site_aniso_U_12
S17 0.0562(6) 0.0414(5) 0.0593(6) -0.0044(4) 0.0410(5) 0.0007(4)
O2 0.0464(15) 0.0572(16) 0.0627(17) -0.0201(13) 0.0086(13) -0.0050(12)
O12 0.0551(14) 0.0282(11) 0.0450(13) -0.0006(10) 0.0261(12) 0.0100(10)
O25 0.0543(16) 0.0468(16) 0.0687(18) 0.0070(13) 0.0060(14) 0.0096(12)
O26 0.0590(15) 0.0256(12) 0.0570(15) 0.0062(11) 0.0281(13) 0.0079(10)
O27 0.0655(17) 0.0472(15) 0.0730(17) -0.0007(13) 0.0367(14) 0.0196(13)
O28 0.077(2) 0.0651(17) 0.090(2) -0.0102(15) 0.0654(18) -0.0153(15)
N6 0.0437(16) 0.0277(14) 0.0476(16) -0.0015(12) 0.0291(14) -0.0017(11)
N10 0.0525(18) 0.0266(15) 0.0431(17) 0.0003(13) 0.0230(14) 0.0080(13)
C1 0.054(3) 0.103(4) 0.059(3) -0.021(3) 0.002(2) 0.002(2)
C3 0.0366(18) 0.043(2) 0.047(2) -0.0038(16) 0.0224(16) -0.0002(15)
C4 0.0386(18) 0.0267(16) 0.0437(19) -0.0012(14) 0.0239(16) 0.0001(13)
C5 0.0456(19) 0.0242(17) 0.0416(18) 0.0014(13) 0.0250(16) 0.0020(13)
C7 0.0408(19) 0.040(2) 0.064(2) -0.0051(17) 0.0296(19) -0.0081(16)
C8 0.044(2) 0.0314(18) 0.063(2) -0.0099(16) 0.0247(19) -0.0096(15)
C9 0.0353(17) 0.0287(16) 0.0413(19) -0.0035(14) 0.0162(15) 0.0042(13)
C11 0.0354(18) 0.0256(17) 0.045(2) -0.0066(15) 0.0152(16) -0.0024(13)
C13 0.0462(19) 0.0342(18) 0.0401(19) -0.0033(15) 0.0192(16) 0.0019(15)
C14 0.071(3) 0.060(3) 0.090(3) -0.012(2) 0.049(3) -0.015(2)
C15 0.069(3) 0.050(2) 0.056(2) -0.0062(18) 0.035(2) 0.0138(19)
C16 0.065(3) 0.080(3) 0.046(2) -0.007(2) 0.012(2) 0.010(2)
C18 0.070(3) 0.042(2) 0.048(2) -0.0041(16) 0.043(2) -0.0021(18)
C19 0.081(3) 0.050(2) 0.061(2) -0.0074(19) 0.049(2) -0.009(2)
C20 0.102(4) 0.059(3) 0.073(3) -0.023(2) 0.058(3) -0.029(3)
C21 0.088(3) 0.084(3) 0.049(2) -0.013(2) 0.044(2) -0.019(3)
C22 0.087(3) 0.086(3) 0.043(2) 0.009(2) 0.027(2) 0.004(3)
C23 0.082(3) 0.059(3) 0.057(3) 0.002(2) 0.032(3) -0.005(2)
C24 0.098(4) 0.148(5) 0.065(3) -0.036(3) 0.038(3) -0.041(4)
S46 0.0346(4) 0.0426(5) 0.0398(4) -0.0009(4) 0.0143(4) 0.0001(4)
O3 0.0422(13) 0.0303(13) 0.0559(15) 0.0007(10) 0.0184(12) 0.0047(10)
O5 0.0716(17) 0.0393(14) 0.0539(16) -0.0043(12) 0.0361(14) 0.0038(12)
O31 0.0641(16) 0.0509(15) 0.0518(14) -0.0044(12) 0.0300(13) -0.0171(13)
O41 0.0322(12) 0.0384(12) 0.0508(14) -0.0098(11) 0.0096(10) -0.0015(10)
O54 0.0486(15) 0.0637(16) 0.0567(15) -0.0049(13) 0.0311(13) -0.0125(12)
O55 0.0464(15) 0.0525(15) 0.0580(16) -0.0003(12) 0.0138(13) 0.0139(12)
N35 0.0399(15) 0.0318(14) 0.0312(15) 0.0009(11) 0.0155(12) -0.0013(11)
N39 0.0345(16) 0.0354(17) 0.0545(19) -0.0136(14) 0.0152(14) 0.0026(13)
C30 0.077(3) 0.083(3) 0.085(3) -0.011(3) 0.053(3) -0.024(3)
C32 0.0340(18) 0.041(2) 0.0278(17) 0.0012(14) 0.0062(14) -0.0010(15)
C33 0.0345(17) 0.0272(17) 0.0349(17) -0.0014(13) 0.0076(14) 0.0028(13)
C34 0.0438(19) 0.0273(16) 0.0358(18) -0.0003(13) 0.0149(15) 0.0026(14)
C36 0.0470(19) 0.0390(18) 0.0318(17) 0.0036(14) 0.0193(15) -0.0011(15)
C37 0.048(2) 0.0337(17) 0.0413(19) -0.0013(14) 0.0218(17) -0.0091(15)
C38 0.0363(18) 0.0349(17) 0.0377(18) -0.0075(14) 0.0165(15) -0.0021(14)
C40 0.0381(19) 0.0235(16) 0.0398(18) -0.0003(14) 0.0174(15) -0.0027(14)
C42 0.0300(17) 0.0418(18) 0.0444(19) 0.0031(16) 0.0085(15) -0.0038(15)
C43 0.066(3) 0.071(3) 0.066(3) 0.027(2) -0.003(2) -0.015(2)
C44 0.049(2) 0.080(3) 0.072(3) -0.012(2) 0.031(2) -0.014(2)
C45 0.046(2) 0.065(3) 0.064(3) -0.017(2) 0.013(2) -0.0144(19)
C47 0.0297(17) 0.0407(19) 0.0310(17) -0.0024(15) 0.0059(14) -0.0061(14)
C48 0.060(2) 0.0399(19) 0.0337(19) 0.0028(15) 0.0145(17) -0.0046(16)
C49 0.073(3) 0.061(3) 0.038(2) -0.0006(18) 0.023(2) -0.011(2)
C50 0.054(2) 0.054(2) 0.048(2) -0.0140(18) 0.0164(19) -0.0081(18)
C51 0.050(2) 0.0333(19) 0.057(2) -0.0080(17) 0.0155(19) -0.0076(16)
C52 0.042(2) 0.039(2) 0.039(2) 0.0056(15) 0.0106(17) -0.0082(15)
C53 0.107(4) 0.086(3) 0.070(3) -0.033(3) 0.042(3) -0.010(3)

loop_
_atom_type_symbol
_atom_type_description
_atom_type_scat_dispersion_real
_atom_type_scat_dispersion_imag
_atom_type_scat_source
C C 0.0033 0.0016 'International Tables Vol C Tables 4.2.6.8 and 6.1.1.4'
H H 0.0000 0.0000 'International Tables Vol C Tables 4.2.6.8 and 6.1.1.4'
N N 0.0061 0.0033 'International Tables Vol C Tables 4.2.6.8 and 6.1.1.4'
O O 0.0106 0.0060 'International Tables Vol C Tables 4.2.6.8 and 6.1.1.4'
S S 0.1246 0.1234 'International Tables Vol C Tables 4.2.6.8 and 6.1.1.4'

loop_
_geom_angle_atom_site_label_1
_geom_angle_atom_site_label_2
_geom_angle_atom_site_label_3
_geom_angle
_geom_angle_site_symmetry_1
_geom_angle_site_symmetry_3
_geom_angle_publ_flag
O27 S17 N6 111.58(15) . . ?
O27 S17 C18 107.88(17) . . ?
O28 S17 O27 118.13(18) . . ?
O28 S17 N6 107.36(14) . . ?
O28 S17 C18 109.60(17) . . ?
N6 S17 C18 100.93(15) . . ?
C3 O2 C1 116.7(3) . . ?
C11 O12 C13 121.0(2) . . ?
C5 N6 S17 112.34(18) . . ?
C5 N6 C7 113.5(2) . . ?
C7 N6 S17 116.1(2) . . ?
C11 N10 C9 120.2(3) . . ?
O2 C3 C4 110.3(3) . . ?
O25 C3 O2 122.7(3) . . ?
O25 C3 C4 127.0(3) . . ?
C3 C4 C5 110.9(3) . . ?
C3 C4 C9 114.9(3) . . ?
C5 C4 C9 108.3(2) . . ?
N6 C5 C4 109.2(2) . . ?
N6 C7 C8 108.7(3) . . ?
C7 C8 C9 111.5(3) . . ?
N10 C9 C4 113.6(3) . . ?
N10 C9 C8 111.2(2) . . ?
C8 C9 C4 110.6(3) . . ?
O26 C11 O12 124.8(3) . . ?
O26 C11 N10 125.0(3) . . ?
N10 C11 O12 110.2(3) . . ?
O12 C13 C14 109.8(3) . . ?
O12 C13 C15 101.7(3) . . ?
O12 C13 C16 110.3(3) . . ?
C14 C13 C15 110.3(3) . . ?
C14 C13 C16 113.4(3) . . ?
C16 C13 C15 110.6(3) . . ?
C19 C18 S17 119.6(3) . . ?
C23 C18 S17 120.1(3) . . ?
C23 C18 C19 120.3(4) . . ?
C18 C19 C20 118.5(4) . . ?
C21 C20 C19 122.2(4) . . ?
C20 C21 C24 120.5(5) . . ?
C22 C21 C20 117.3(4) . . ?
C22 C21 C24 122.2(5) . . ?
C21 C22 C23 121.8(4) . . ?
C18 C23 C22 119.8(4) . . ?
O54 S46 N35 106.57(14) . . ?
O54 S46 C47 108.17(15) . . ?
O55 S46 O54 120.20(16) . . ?
O55 S46 N35 106.31(14) . . ?
O55 S46 C47 107.97(15) . . ?
N35 S46 C47 106.93(14) . . ?
C32 O31 C30 116.1(3) . . ?
C40 O41 C42 121.4(2) . . ?
C34 N35 S46 117.79(19) . . ?
C34 N35 C36 111.3(2) . . ?
C36 N35 S46 117.5(2) . . ?
C40 N39 C38 122.5(3) . . ?
O5 C32 O31 122.9(3) . . ?
O5 C32 C33 127.0(3) . . ?
O31 C32 C33 110.1(3) . . ?
C32 C33 C34 109.3(3) . . ?
C32 C33 C38 114.3(2) . . ?
C38 C33 C34 109.5(3) . . ?
N35 C34 C33 108.2(2) . . ?
N35 C36 C37 108.4(2) . . ?
C36 C37 C38 111.5(3) . . ?
N39 C38 C33 112.7(3) . . ?
N39 C38 C37 110.1(3) . . ?
C37 C38 C33 111.9(3) . . ?
O3 C40 O41 125.3(3) . . ?
O3 C40 N39 124.7(3) . . ?
N39 C40 O41 110.0(3) . . ?
O41 C42 C43 109.6(3) . . ?
O41 C42 C44 110.5(3) . . ?
O41 C42 C45 102.6(3) . . ?
C43 C42 C45 110.8(3) . . ?
C44 C42 C43 113.1(3) . . ?
C44 C42 C45 109.7(3) . . ?
C48 C47 S46 119.6(3) . . ?
C48 C47 C52 120.1(3) . . ?
C52 C47 S46 120.2(3) . . ?
C49 C48 C47 119.7(3) . . ?
C48 C49 C50 121.6(4) . . ?
C49 C50 C53 121.2(4) . . ?
C51 C50 C49 118.1(3) . . ?
C51 C50 C53 120.6(4) . . ?
C50 C51 C52 121.5(3) . . ?
C47 C52 C51 118.9(3) . . ?

loop_
_geom_bond_atom_site_label_1
_geom_bond_atom_site_label_2
_geom_bond_distance
_geom_bond_site_symmetry_2
_geom_bond_publ_flag
S17 O27 1.434(3) . ?
S17 O28 1.428(3) . ?
S17 N6 1.645(3) . ?
S17 C18 1.773(4) . ?
O2 C1 1.440(5) . ?
O2 C3 1.340(4) . ?
O12 C11 1.351(4) . ?
O12 C13 1.466(4) . ?
O25 C3 1.197(4) . ?
O26 C11 1.213(4) . ?
N6 C5 1.476(4) . ?
N6 C7 1.480(4) . ?
N10 C9 1.459(4) . ?
N10 C11 1.337(4) . ?
C3 C4 1.511(5) . ?
C4 C5 1.525(4) . ?
C4 C9 1.525(4) . ?
C7 C8 1.519(4) . ?
C8 C9 1.520(4) . ?
C13 C14 1.511(5) . ?
C13 C15 1.519(5) . ?
C13 C16 1.513(5) . ?
C18 C19 1.376(5) . ?
C18 C23 1.366(5) . ?
C19 C20 1.396(6) . ?
C20 C21 1.373(6) . ?
C21 C22 1.371(6) . ?
C21 C24 1.509(6) . ?
C22 C23 1.383(6) . ?
S46 O54 1.426(2) . ?
S46 O55 1.426(2) . ?
S46 N35 1.636(3) . ?
S46 C47 1.763(3) . ?
O3 C40 1.212(4) . ?
O5 C32 1.195(4) . ?
O31 C30 1.435(5) . ?
O31 C32 1.345(4) . ?
O41 C40 1.345(4) . ?
O41 C42 1.471(4) . ?
N35 C34 1.470(4) . ?
N35 C36 1.473(4) . ?
N39 C38 1.454(4) . ?
N39 C40 1.337(4) . ?
C32 C33 1.510(4) . ?
C33 C34 1.536(4) . ?
C33 C38 1.529(4) . ?
C36 C37 1.519(4) . ?
C37 C38 1.520(4) . ?
C42 C43 1.506(5) . ?
C42 C44 1.502(5) . ?
C42 C45 1.519(5) . ?
C47 C48 1.384(4) . ?
C47 C52 1.386(4) . ?
C48 C49 1.370(5) . ?
C49 C50 1.384(5) . ?
C50 C51 1.379(5) . ?
C50 C53 1.506(5) . ?
C51 C52 1.391(5) . ?

loop_
_geom_torsion_atom_site_label_1
_geom_torsion_atom_site_label_2
_geom_torsion_atom_site_label_3
_geom_torsion_atom_site_label_4
_geom_torsion
_geom_torsion_site_symmetry_1
_geom_torsion_site_symmetry_2
_geom_torsion_site_symmetry_3
_geom_torsion_site_symmetry_4
_geom_torsion_publ_flag
S17 N6 C5 C4 -164.4(2) . . . . ?
S17 N6 C7 C8 169.7(2) . . . . ?
S17 C18 C19 C20 178.8(3) . . . . ?
S17 C18 C23 C22 -179.1(3) . . . . ?
O2 C3 C4 C5 56.5(3) . . . . ?
O2 C3 C4 C9 179.7(3) . . . . ?
O25 C3 C4 C5 -125.4(4) . . . . ?
O25 C3 C4 C9 -2.2(5) . . . . ?
O27 S17 N6 C5 -41.3(3) . . . . ?
O27 S17 N6 C7 91.6(3) . . . . ?
O27 S17 C18 C19 -3.8(3) . . . . ?
O27 S17 C18 C23 176.6(3) . . . . ?
O28 S17 N6 C5 -172.2(2) . . . . ?
O28 S17 N6 C7 -39.3(3) . . . . ?
O28 S17 C18 C19 126.1(3) . . . . ?
O28 S17 C18 C23 -53.5(3) . . . . ?
N6 S17 C18 C19 -120.9(3) . . . . ?
N6 S17 C18 C23 59.5(3) . . . . ?
N6 C7 C8 C9 54.4(4) . . . . ?
C1 O2 C3 O25 0.0(5) . . . . ?
C1 O2 C3 C4 178.1(3) . . . . ?
C3 C4 C5 N6 67.7(3) . . . . ?
C3 C4 C9 N10 59.0(4) . . . . ?
C3 C4 C9 C8 -66.8(3) . . . . ?
C5 N6 C7 C8 -57.9(3) . . . . ?
C5 C4 C9 N10 -176.3(3) . . . . ?
C5 C4 C9 C8 57.8(3) . . . . ?
C7 N6 C5 C4 61.4(3) . . . . ?
C7 C8 C9 N10 176.3(3) . . . . ?
C7 C8 C9 C4 -56.5(4) . . . . ?
C9 N10 C11 O12 177.9(3) . . . . ?
C9 N10 C11 O26 -1.7(5) . . . . ?
C9 C4 C5 N6 -59.3(3) . . . . ?
C11 O12 C13 C14 -65.9(4) . . . . ?
C11 O12 C13 C15 177.3(3) . . . . ?
C11 O12 C13 C16 59.8(4) . . . . ?
C11 N10 C9 C4 83.4(4) . . . . ?
C11 N10 C9 C8 -151.1(3) . . . . ?
C13 O12 C11 O26 0.7(5) . . . . ?
C13 O12 C11 N10 -178.9(3) . . . . ?
C18 S17 N6 C5 73.1(2) . . . . ?
C18 S17 N6 C7 -154.1(2) . . . . ?
C18 C19 C20 C21 0.0(6) . . . . ?
C19 C18 C23 C22 1.3(6) . . . . ?
C19 C20 C21 C22 1.8(6) . . . . ?
C19 C20 C21 C24 -178.2(4) . . . . ?
C20 C21 C22 C23 -2.1(6) . . . . ?
C21 C22 C23 C18 0.6(6) . . . . ?
C23 C18 C19 C20 -1.6(5) . . . . ?
C24 C21 C22 C23 177.9(4) . . . . ?
S46 N35 C34 C33 -154.3(2) . . . . ?
S46 N35 C36 C37 156.0(2) . . . . ?
S46 C47 C48 C49 179.6(3) . . . . ?
S46 C47 C52 C51 -179.2(2) . . . . ?
O5 C32 C33 C34 -115.6(3) . . . . ?
O5 C32 C33 C38 7.5(5) . . . . ?
O31 C32 C33 C34 64.3(3) . . . . ?
O31 C32 C33 C38 -172.6(3) . . . . ?
O54 S46 N35 C34 46.8(3) . . . . ?
O54 S46 N35 C36 -175.8(2) . . . . ?
O54 S46 C47 C48 166.3(3) . . . . ?
O54 S46 C47 C52 -15.9(3) . . . . ?
O55 S46 N35 C34 176.1(2) . . . . ?
O55 S46 N35 C36 -46.4(3) . . . . ?
O55 S46 C47 C48 34.8(3) . . . . ?
O55 S46 C47 C52 -147.4(3) . . . . ?
N35 S46 C47 C48 -79.3(3) . . . . ?
N35 S46 C47 C52 98.6(3) . . . . ?
N35 C36 C37 C38 55.6(3) . . . . ?
C30 O31 C32 O5 3.7(5) . . . . ?
C30 O31 C32 C33 -176.3(3) . . . . ?
C32 C33 C34 N35 67.7(3) . . . . ?
C32 C33 C38 N39 54.3(3) . . . . ?
C32 C33 C38 C37 -70.5(3) . . . . ?
C34 N35 C36 C37 -64.0(3) . . . . ?
C34 C33 C38 N39 177.2(2) . . . . ?
C34 C33 C38 C37 52.5(3) . . . . ?
C36 N35 C34 C33 65.7(3) . . . . ?
C36 C37 C38 N39 -177.9(3) . . . . ?
C36 C37 C38 C33 -51.7(3) . . . . ?
C38 N39 C40 O3 -8.9(5) . . . . ?
C38 N39 C40 O41 171.1(3) . . . . ?
C38 C33 C34 N35 -58.3(3) . . . . ?
C40 O41 C42 C43 -65.4(4) . . . . ?
C40 O41 C42 C44 60.0(4) . . . . ?
C40 O41 C42 C45 176.9(3) . . . . ?
C40 N39 C38 C33 96.9(4) . . . . ?
C40 N39 C38 C37 -137.4(3) . . . . ?
C42 O41 C40 O3 -1.4(5) . . . . ?
C42 O41 C40 N39 178.5(3) . . . . ?
C47 S46 N35 C34 -68.7(2) . . . . ?
C47 S46 N35 C36 68.7(2) . . . . ?
C47 C48 C49 C50 -0.5(6) . . . . ?
C48 C47 C52 C51 -1.4(5) . . . . ?
C48 C49 C50 C51 -1.0(6) . . . . ?
C48 C49 C50 C53 178.5(4) . . . . ?
C49 C50 C51 C52 1.3(6) . . . . ?
C50 C51 C52 C47 -0.1(5) . . . . ?
C52 C47 C48 C49 1.7(5) . . . . ?
C53 C50 C51 C52 -178.1(4) . . . . ?
